data_1519976
loop_
_publ_author_name
'Callear, Samantha K.'
'Hursthouse, Michael B.'
'Threlfall, Terence L.'

_publ_section_title
;
 Pyrrolidinium DL-tartrate dihydrate
;
_journal_name_full 'Crystal Structure Report Archive'
_journal_page_first 587
_journal_year 2008
_chemical_formula_sum 'C8 H19 N O8'
_chemical_formula_weight 257.24
_chemical_name_systematic
;
Pyrrolidinium DL-tartrate dihydrate
;
_space_group_IT_number 2
_symmetry_cell_setting triclinic
_symmetry_space_group_name_Hall '-P 1'
_symmetry_space_group_name_H-M 'P -1'
_atom_sites_solution_hydrogens geom
_atom_sites_solution_primary direct
_atom_sites_solution_secondary difmap
_cell_angle_alpha 106.343(45)
_cell_angle_beta 101.093(43)
_cell_angle_gamma 93.796(58)
_cell_formula_units_Z 2
_cell_length_a 7.2670(45)
_cell_length_b 7.3373(36)
_cell_length_c 11.6052(51)
_cell_measurement_reflns_used 2550
_cell_measurement_temperature 120(2)
_cell_measurement_theta_max 27.48
_cell_measurement_theta_min 2.91
_cell_volume 577.9(6)
_computing_cell_refinement 'DENZO (Otwinowski & Minor, 1997) & COLLECT (Hooft, R.W.W., 1998)'
_computing_data_collection 'COLLECT (Hooft, R.W.W., 1998)'
_computing_data_reduction 'DENZO (Otwinowski & Minor, 1997) & COLLECT (Hooft, R.W.W., 1998)'
_computing_structure_refinement 'SHELXL-97 (Sheldrick, 1997)'
_diffrn_ambient_temperature 120(2)
_diffrn_detector_area_resol_mean 9.091
_diffrn_measured_fraction_theta_full 0.993
_diffrn_measured_fraction_theta_max 0.993
_diffrn_measurement_device_type 'Bruker-Nonius 95mm CCD camera on \k-goniostat'
_diffrn_measurement_method '\f & \w scans'
_diffrn_radiation_monochromator graphite
_diffrn_radiation_source 'Bruker-Nonius FR591 rotating anode'
_diffrn_radiation_type MoK\a
_diffrn_radiation_wavelength 0.71073
_diffrn_reflns_av_R_equivalents 0.0954
_diffrn_reflns_av_sigmaI/netI 0.1253
_diffrn_reflns_limit_h_max 9
_diffrn_reflns_limit_h_min -9
_diffrn_reflns_limit_k_max 9
_diffrn_reflns_limit_k_min -9
_diffrn_reflns_limit_l_max 15
_diffrn_reflns_limit_l_min -15
_diffrn_reflns_number 10779
_diffrn_reflns_theta_full 27.48
_diffrn_reflns_theta_max 27.48
_diffrn_reflns_theta_min 2.96
_exptl_absorpt_coefficient_mu 0.133
_exptl_absorpt_correction_T_max 0.9987
_exptl_absorpt_correction_T_min 0.9882
_exptl_absorpt_correction_type multi-scan
_exptl_absorpt_process_details 'SADABS V2.10 (Sheldrick, G.M., 2003)'
_exptl_crystal_colour colourless
_exptl_crystal_density_diffrn 1.478
_exptl_crystal_density_method 'not measured'
_exptl_crystal_description plate
_exptl_crystal_F_000 276
_exptl_crystal_size_max 0.09
_exptl_crystal_size_mid 0.08
_exptl_crystal_size_min 0.01
_refine_diff_density_max 0.305
_refine_diff_density_min -0.286
_refine_diff_density_rms 0.074
_refine_ls_extinction_coef 0.044(6)
_refine_ls_extinction_expression Fc^*^=kFc[1+0.001xFc^2^\l^3^/sin(2\q)]^-1/4^
_refine_ls_extinction_method SHELXL
_refine_ls_goodness_of_fit_ref 1.069
_refine_ls_hydrogen_treatment mixed
_refine_ls_matrix_type full
_refine_ls_number_parameters 174
_refine_ls_number_reflns 2635
_refine_ls_number_restraints 6
_refine_ls_restrained_S_all 1.068
_refine_ls_R_factor_all 0.1574
_refine_ls_R_factor_gt 0.0808
_refine_ls_shift/su_max 0.001
_refine_ls_shift/su_mean 0.000
_refine_ls_structure_factor_coef Fsqd
_refine_ls_weighting_details 'calc w=1/[\s^2^(Fo^2^)+(0.0371P)^2^+0.3956P] where P=(Fo^2^+2Fc^2^)/3'
_refine_ls_weighting_scheme calc
_refine_ls_wR_factor_gt 0.1105
_refine_ls_wR_factor_ref 0.1360
_reflns_number_gt 1472
_reflns_number_total 2635
_reflns_threshold_expression >2sigma(I)
_cod_data_source_file eCrystal-587.cif
_cod_data_source_block 04skc0010p-1
_cod_depositor_comments
;
Citation :
Callear, Samantha K. and Hursthouse, Michael B. and 
Threlfall, Terence L. (2008) 
University of Southampton, Crystal Structure Report Archive. 
(doi:10.5258/ecrystals/587)

More at:
http://ecrystals.chem.soton.ac.uk/587/
;
_cod_original_sg_symbol_H-M P-1
_cod_database_code 1519976

loop_
_symmetry_equiv_pos_as_xyz
'x, y, z'
'-x, -y, -z'

loop_
_atom_site_label
_atom_site_type_symbol
_atom_site_fract_x
_atom_site_fract_y
_atom_site_fract_z
_atom_site_U_iso_or_equiv
_atom_site_adp_type
_atom_site_occupancy
_atom_site_symmetry_multiplicity
_atom_site_calc_flag
_atom_site_refinement_flags
_atom_site_disorder_assembly
_atom_site_disorder_group
C1 C 0.4663(4) 0.4032(4) 0.6180(3) 0.0179(7) Uani 1 1 d . . .
C2 C 0.2586(4) 0.4186(4) 0.6175(3) 0.0181(7) Uani 1 1 d . . .
H2 H 0.2113 0.4938 0.5608 0.022 Uiso 1 1 calc R . .
C3 C 0.2396(4) 0.5278(4) 0.7460(3) 0.0203(7) Uani 1 1 d . . .
H3 H 0.2899 0.6652 0.7630 0.024 Uiso 1 1 calc R . .
C4 C 0.0347(4) 0.5176(4) 0.7556(3) 0.0193(7) Uani 1 1 d . . .
O1A O 0.5169(2) 0.2408(3) 0.58432(18) 0.0211(5) Uani 1 1 d . . .
O1B O 0.5758(2) 0.5599(3) 0.65299(18) 0.0201(5) Uani 1 1 d . . .
O2 O 0.1461(2) 0.2382(3) 0.57598(19) 0.0240(5) Uani 1 1 d . . .
H2O H 0.2161 0.1518 0.5776 0.036 Uiso 1 1 calc R . .
O3 O 0.3482(3) 0.4561(3) 0.83416(19) 0.0299(6) Uani 1 1 d . . .
H3O H 0.2858 0.4467 0.8865 0.045 Uiso 1 1 calc R . .
O4A O -0.0739(3) 0.5576(3) 0.66430(19) 0.0237(5) Uani 1 1 d . . .
H4 H -0.1869 0.5464 0.6710 0.036 Uiso 1 1 calc R . .
O4B O -0.0177(3) 0.4811(3) 0.84031(19) 0.0251(5) Uani 1 1 d . . .
C22 C 0.1816(4) -0.0078(4) 0.2745(3) 0.0242(7) Uani 1 1 d . . .
H22A H 0.1314 0.0976 0.3288 0.029 Uiso 1 1 calc R . .
H22B H 0.1481 -0.1285 0.2923 0.029 Uiso 1 1 calc R . .
C23 C 0.1059(4) -0.0256(5) 0.1411(3) 0.0265(8) Uani 1 1 d . . .
H23A H 0.0947 0.1018 0.1289 0.032 Uiso 1 1 calc R . .
H23B H -0.0192 -0.1047 0.1095 0.032 Uiso 1 1 calc R . .
C24 C 0.2542(4) -0.1234(5) 0.0782(3) 0.0300(8) Uani 1 1 d . . .
H24A H 0.2370 -0.2629 0.0661 0.036 Uiso 1 1 calc R . .
H24B H 0.2483 -0.1012 -0.0027 0.036 Uiso 1 1 calc R . .
C25 C 0.4393(4) -0.0293(5) 0.1668(3) 0.0313(8) Uani 1 1 d . . .
H25A H 0.5330 -0.1215 0.1652 0.038 Uiso 1 1 calc R . .
H25B H 0.4917 0.0816 0.1452 0.038 Uiso 1 1 calc R . .
N21 N 0.3921(3) 0.0347(3) 0.2918(2) 0.0227(6) Uani 1 1 d . . .
H21A H 0.4534 -0.0298 0.3421 0.027 Uiso 1 1 calc R . .
H21B H 0.4301 0.1638 0.3278 0.027 Uiso 1 1 calc R . .
O1W O 0.2248(3) 0.8675(3) 0.5622(2) 0.0252(5) Uani 1 1 d D . .
H1W H 0.110(3) 0.823(6) 0.528(3) 0.079(15) Uiso 1 1 d D . .
H2W H 0.291(4) 0.817(6) 0.514(3) 0.078(16) Uiso 1 1 d D . .
O2W O 0.2997(3) 0.3572(3) 1.0369(2) 0.0294(6) Uani 1 1 d D . .
H21W H 0.406(3) 0.411(9) 1.081(5) 0.19(3) Uiso 1 1 d D . .
H22W H 0.217(4) 0.402(5) 1.074(3) 0.053(13) Uiso 1 1 d D . .

loop_
_atom_site_aniso_label
_atom_site_aniso_U_11
_atom_site_aniso_U_22
_atom_site_aniso_U_33
_atom_site_aniso_U_23
_atom_site_aniso_U_13
_atom_site_aniso_U_12
C1 0.0194(14) 0.0223(18) 0.0133(15) 0.0067(13) 0.0048(12) 0.0026(13)
C2 0.0172(14) 0.0154(16) 0.0213(16) 0.0048(13) 0.0049(12) 0.0007(12)
C3 0.0168(14) 0.0238(17) 0.0207(16) 0.0079(14) 0.0039(13) 0.0017(12)
C4 0.0210(15) 0.0157(16) 0.0177(16) -0.0010(13) 0.0054(13) 0.0014(12)
O1A 0.0206(10) 0.0190(12) 0.0252(12) 0.0072(9) 0.0068(9) 0.0053(8)
O1B 0.0160(10) 0.0194(12) 0.0248(12) 0.0062(9) 0.0048(9) 0.0017(8)
O2 0.0174(10) 0.0202(12) 0.0314(13) 0.0033(10) 0.0041(9) 0.0035(9)
O3 0.0180(11) 0.0553(16) 0.0213(12) 0.0168(11) 0.0072(9) 0.0080(10)
O4A 0.0178(10) 0.0293(13) 0.0267(12) 0.0108(10) 0.0073(9) 0.0048(9)
O4B 0.0191(11) 0.0347(14) 0.0243(12) 0.0101(10) 0.0095(9) 0.0033(9)
C22 0.0196(15) 0.0243(18) 0.0290(18) 0.0081(14) 0.0061(13) 0.0016(13)
C23 0.0245(16) 0.0279(19) 0.0244(18) 0.0094(15) -0.0017(14) -0.0014(13)
C24 0.0353(18) 0.0261(19) 0.0243(18) 0.0031(15) 0.0032(15) 0.0028(14)
C25 0.0305(17) 0.032(2) 0.0295(19) 0.0048(15) 0.0088(15) 0.0050(15)
N21 0.0237(13) 0.0195(14) 0.0216(14) 0.0041(11) -0.0002(11) 0.0032(10)
O1W 0.0188(11) 0.0251(13) 0.0287(13) 0.0044(10) 0.0042(11) 0.0014(9)
O2W 0.0256(12) 0.0310(14) 0.0332(14) 0.0081(11) 0.0122(11) 0.0055(10)

loop_
_atom_type_symbol
_atom_type_description
_atom_type_scat_dispersion_real
_atom_type_scat_dispersion_imag
_atom_type_scat_source
C C 0.0033 0.0016 'International Tables Vol C Tables 4.2.6.8 and 6.1.1.4'
H H 0.0000 0.0000 'International Tables Vol C Tables 4.2.6.8 and 6.1.1.4'
N N 0.0061 0.0033 'International Tables Vol C Tables 4.2.6.8 and 6.1.1.4'
O O 0.0106 0.0060 'International Tables Vol C Tables 4.2.6.8 and 6.1.1.4'

loop_
_geom_angle_atom_site_label_1
_geom_angle_atom_site_label_2
_geom_angle_atom_site_label_3
_geom_angle
_geom_angle_site_symmetry_1
_geom_angle_site_symmetry_3
O1A C1 O1B 124.9(3) . .
O1A C1 C2 118.7(3) . .
O1B C1 C2 116.3(2) . .
O2 C2 C3 110.5(2) . .
O2 C2 C1 112.8(2) . .
C3 C2 C1 109.2(2) . .
O2 C2 H2 108.1 . .
C3 C2 H2 108.1 . .
C1 C2 H2 108.1 . .
O3 C3 C4 110.7(2) . .
O3 C3 C2 110.2(2) . .
C4 C3 C2 111.1(2) . .
O3 C3 H3 108.3 . .
C4 C3 H3 108.3 . .
C2 C3 H3 108.3 . .
O4B C4 O4A 125.3(3) . .
O4B C4 C3 122.7(3) . .
O4A C4 C3 112.0(3) . .
C2 O2 H2O 109.5 . .
C3 O3 H3O 109.5 . .
C4 O4A H4 109.5 . .
N21 C22 C23 104.0(2) . .
N21 C22 H22A 111.0 . .
C23 C22 H22A 111.0 . .
N21 C22 H22B 111.0 . .
C23 C22 H22B 111.0 . .
H22A C22 H22B 109.0 . .
C22 C23 C24 103.1(2) . .
C22 C23 H23A 111.1 . .
C24 C23 H23A 111.1 . .
C22 C23 H23B 111.1 . .
C24 C23 H23B 111.1 . .
H23A C23 H23B 109.1 . .
C25 C24 C23 103.6(3) . .
C25 C24 H24A 111.0 . .
C23 C24 H24A 111.0 . .
C25 C24 H24B 111.0 . .
C23 C24 H24B 111.0 . .
H24A C24 H24B 109.0 . .
N21 C25 C24 105.4(2) . .
N21 C25 H25A 110.7 . .
C24 C25 H25A 110.7 . .
N21 C25 H25B 110.7 . .
C24 C25 H25B 110.7 . .
H25A C25 H25B 108.8 . .
C22 N21 C25 107.9(2) . .
C22 N21 H21A 110.1 . .
C25 N21 H21A 110.1 . .
C22 N21 H21B 110.1 . .
C25 N21 H21B 110.1 . .
H21A N21 H21B 108.4 . .
H1W O1W H2W 107(3) . .
H21W O2W H22W 108(3) . .

loop_
_geom_bond_atom_site_label_1
_geom_bond_atom_site_label_2
_geom_bond_distance
_geom_bond_site_symmetry_2
C1 O1A 1.248(3) .
C1 O1B 1.270(3) .
C1 C2 1.521(4) .
C2 O2 1.414(3) .
C2 C3 1.518(4) .
C2 H2 1.0000 .
C3 O3 1.412(3) .
C3 C4 1.513(4) .
C3 H3 1.0000 .
C4 O4B 1.209(3) .
C4 O4A 1.310(3) .
O2 H2O 0.8400 .
O3 H3O 0.8400 .
O4A H4 0.8400 .
C22 N21 1.504(4) .
C22 C23 1.505(4) .
C22 H22A 0.9900 .
C22 H22B 0.9900 .
C23 C24 1.523(4) .
C23 H23A 0.9900 .
C23 H23B 0.9900 .
C24 C25 1.513(4) .
C24 H24A 0.9900 .
C24 H24B 0.9900 .
C25 N21 1.507(4) .
C25 H25A 0.9900 .
C25 H25B 0.9900 .
N21 H21A 0.9200 .
N21 H21B 0.9200 .
O1W H1W 0.848(18) .
O1W H2W 0.833(18) .
O2W H21W 0.84(2) .
O2W H22W 0.839(18) .

loop_
_geom_hbond_atom_site_label_D
_geom_hbond_atom_site_label_H
_geom_hbond_atom_site_label_A
_geom_hbond_distance_DH
_geom_hbond_distance_HA
_geom_hbond_distance_DA
_geom_hbond_angle_DHA
_geom_hbond_site_symmetry_A
O2 H2O O1A 0.84 2.22 2.676(3) 114.2 .
O3 H3O O2W 0.84 2.02 2.726(3) 141.6 .
O3 H3O O4B 0.84 2.22 2.691(3) 115.9 .
O2 H2O O1W 0.84 2.05 2.783(3) 145.6 1_545
O4A H4 O1B 0.84 1.71 2.525(3) 162.9 1_455
N21 H21A O1A 0.92 1.97 2.835(3) 155.4 2_656
N21 H21B O1B 0.92 1.98 2.844(3) 155.8 2_666
O1W H2W O1A 0.833(18) 1.962(19) 2.777(3) 166(4) 2_666
O1W H1W O2 0.848(18) 1.96(2) 2.793(3) 165(4) 2_566
O2W H21W O3 0.84(2) 1.91(2) 2.752(4) 173(7) 2_667
O2W H22W O4B 0.839(18) 2.014(19) 2.852(3) 177(4) 2_567
